data_7159190
loop_
_publ_author_name
'Chang, Meng-Yang'
'Lin, Chun-Yi'

_publ_section_title
;
 One-pot synthesis of sulfonyl dibenzosuberdiones <i>via</i>
 In(OTf)<sub>3</sub>-promoted double Friedel-Crafts reactions of
 oxygenated arylacetic acids with &#x3b2;-arylvinyl sulfones.
;
_journal_issue 11
_journal_name_full 'Organic &amp; biomolecular chemistry'
_journal_page_first 2405
_journal_page_last 2416
_journal_paper_doi 10.1039/d3ob00149k
_journal_volume 21
_journal_year 2023
_chemical_formula_moiety 'C27 H25 F O9 S, C H Cl3'
_chemical_formula_sum 'C28 H26 Cl3 F O9 S'
_chemical_formula_weight 663.90
_space_group_crystal_system triclinic
_space_group_IT_number 2
_space_group_name_Hall '-P 1'
_space_group_name_H-M_alt 'P -1'
_atom_sites_solution_hydrogens geom
_atom_sites_solution_primary dual
_audit_creation_date 2020-12-04
_audit_creation_method
;
Olex2 1.3-ac4
(compiled 2019.04.23 svn.r3594 for Rigaku Oxford Diffraction, GUI svn.r5739)
;
_audit_update_record
;
2022-11-22 deposited with the CCDC.	2023-02-23 downloaded from the CCDC.
;
_cell_angle_alpha 79.068(2)
_cell_angle_beta 81.726(2)
_cell_angle_gamma 72.665(2)
_cell_formula_units_Z 2
_cell_length_a 8.4568(2)
_cell_length_b 10.0048(2)
_cell_length_c 18.1713(4)
_cell_measurement_reflns_used 22513
_cell_measurement_temperature 113(2)
_cell_measurement_theta_max 26.9660
_cell_measurement_theta_min 2.1430
_cell_volume 1434.70(6)
_computing_cell_refinement 'CrysAlisPro 1.171.41.56a (Rigaku OD, 2020)'
_computing_data_collection 'CrysAlisPro 1.171.41.56a (Rigaku OD, 2020)'
_computing_data_reduction 'CrysAlisPro 1.171.41.56a (Rigaku OD, 2020)'
_computing_molecular_graphics 'Olex2 (Dolomanov et al., 2009)'
_computing_publication_material 'Olex2 (Dolomanov et al., 2009)'
_computing_structure_refinement 'ShelXL (Sheldrick, 2015)'
_computing_structure_solution 'ShelXT (Sheldrick, 2015)'
_diffrn_ambient_temperature 113(2)
_diffrn_detector 'Hybrid Pixel Array Detector'
_diffrn_detector_area_resol_mean 10.0000
_diffrn_measured_fraction_theta_full 0.996
_diffrn_measured_fraction_theta_max 0.996
_diffrn_measurement_details
;
List of Runs (angles in degrees, time in seconds):

  # Type    Start    End  Width  t~exp~   \w     \q     \k     \f   Frames
#--------------------------------------------------------------------------
  1  \w    -79.00  36.00   0.50    4.48    --   10.60 -77.00  60.00  230
  2  \w    -79.00  35.00   0.50    4.48    --   10.60 -68.00 -84.22  228
  3  \w    -17.00 100.00   0.50    4.48    --   10.60  82.00 -60.00  234
  4  \w    -17.00 100.00   0.50    4.48    --   10.60  82.00 150.00  234
  5  \w    -20.00 100.00   0.50    4.48    --   10.60  57.00-120.00  240
  6  \w    -17.00 100.00   0.50    4.48    --   10.60  82.00  90.00  234
  7  \w    -79.00  36.00   0.50    4.48    --   10.60 -76.00  11.45  230
  8  \w    -15.00 100.00   0.50    4.48    --   10.60  77.00-150.00  230
  9  \w   -100.00  17.00   0.50    4.48    --  -10.90 -82.00 120.00  234
 10  \w   -100.00  17.00   0.50    4.48    --  -10.90 -82.00   0.00  234
 11  \w   -100.00  17.00   0.50    4.48    --  -10.90 -82.00-120.00  234
 12  \w   -100.00  15.00   0.50    4.48    --  -10.90 -77.00 -60.00  230
 13  \w    -79.00 -32.00   0.50    4.48    --   10.60 -77.00 120.00   94
 14  \w    -38.00  79.00   0.50    4.48    --  -10.90  82.00-180.00  234
;
_diffrn_measurement_device 'four-circle diffractometer'
_diffrn_measurement_device_type 'XtaLAB Pro II AFC12 (RINC): Kappa single'
_diffrn_measurement_method '\w scans'
_diffrn_orient_matrix_type 'CrysAlisPro convention (1999,Acta A55,543-557)'
_diffrn_orient_matrix_UB_11 0.0533532000
_diffrn_orient_matrix_UB_12 -0.0658144000
_diffrn_orient_matrix_UB_13 0.0151779000
_diffrn_orient_matrix_UB_21 -0.0087703000
_diffrn_orient_matrix_UB_22 0.0244193000
_diffrn_orient_matrix_UB_23 0.0349536000
_diffrn_orient_matrix_UB_31 -0.0697445000
_diffrn_orient_matrix_UB_32 -0.0269176000
_diffrn_orient_matrix_UB_33 0.0119265000
_diffrn_radiation_monochromator mirror
_diffrn_radiation_probe x-ray
_diffrn_radiation_type 'Mo K\a'
_diffrn_radiation_wavelength 0.71073
_diffrn_reflns_av_R_equivalents 0.0464
_diffrn_reflns_av_unetI/netI 0.0277
_diffrn_reflns_Laue_measured_fraction_full 0.996
_diffrn_reflns_Laue_measured_fraction_max 0.996
_diffrn_reflns_limit_h_max 10
_diffrn_reflns_limit_h_min -10
_diffrn_reflns_limit_k_max 11
_diffrn_reflns_limit_k_min -11
_diffrn_reflns_limit_l_max 21
_diffrn_reflns_limit_l_min -21
_diffrn_reflns_number 35403
_diffrn_reflns_point_group_measured_fraction_full 0.996
_diffrn_reflns_point_group_measured_fraction_max 0.996
_diffrn_reflns_theta_full 24.997
_diffrn_reflns_theta_max 24.997
_diffrn_reflns_theta_min 2.159
_diffrn_source 'micro-focus sealed X-ray tube'
_diffrn_source_type 'Rigaku (Mo) X-ray Source'
_exptl_absorpt_coefficient_mu 0.453
_exptl_absorpt_correction_T_max 1.00000
_exptl_absorpt_correction_T_min 0.30426
_exptl_absorpt_correction_type multi-scan
_exptl_absorpt_process_details
;
CrysAlisPro 1.171.41.56a (Rigaku Oxford Diffraction, 2020)
Empirical absorption correction using spherical harmonics,
 implemented in SCALE3 ABSPACK scaling algorithm.
;
_exptl_crystal_colour 'clear light yellow'
_exptl_crystal_colour_lustre clear
_exptl_crystal_colour_modifier light
_exptl_crystal_colour_primary yellow
_exptl_crystal_density_diffrn 1.537
_exptl_crystal_description block
_exptl_crystal_F_000 684
_exptl_crystal_size_max 0.33
_exptl_crystal_size_mid 0.25
_exptl_crystal_size_min 0.2
_refine_diff_density_max 0.925
_refine_diff_density_min -1.150
_refine_diff_density_rms 0.094
_refine_ls_extinction_method none
_refine_ls_goodness_of_fit_ref 1.063
_refine_ls_hydrogen_treatment constr
_refine_ls_matrix_type full
_refine_ls_number_parameters 421
_refine_ls_number_reflns 5016
_refine_ls_number_restraints 1380
_refine_ls_restrained_S_all 1.045
_refine_ls_R_factor_all 0.0644
_refine_ls_R_factor_gt 0.0592
_refine_ls_shift/su_max 0.001
_refine_ls_shift/su_mean 0.000
_refine_ls_structure_factor_coef Fsqd
_refine_ls_weighting_details 'w=1/[\s^2^(Fo^2^)+(0.1107P)^2^+1.9535P] where P=(Fo^2^+2Fc^2^)/3'
_refine_ls_weighting_scheme calc
_refine_ls_wR_factor_gt 0.1747
_refine_ls_wR_factor_ref 0.1797
_reflns_Friedel_coverage 0.000
_reflns_number_gt 4445
_reflns_number_total 5016
_reflns_threshold_expression 'I > 2\s(I)'
_cod_data_source_file d3ob00149k2.cif
_cod_data_source_block k10912-myc-a
_cod_depositor_comments 'Adding full bibliography for 7159184--7159192.cif.'
_cod_database_code 7159190
_shelx_shelxl_version_number 2018/3
_shelx_space_group_comment
;
The symmetry employed for this shelxl refinement is uniquely defined
by the following loop, which should always be used as a source of
symmetry information in preference to the above space-group names.
They are only intended as comments.
;
_diffrn_oxdiff_digest_frames
;
019f71c277a9bb1086302060c690bd18fa000259416
;
_reflns_odcompleteness_completeness 99.37
_reflns_odcompleteness_iscentric 1
_reflns_odcompleteness_theta 26.32
_olex2_refinement_description
;
1. Fixed Uiso
 At 1.2 times of:
  All C(H) groups, All C(H,H) groups
 At 1.5 times of:
  All C(H,H,H) groups
2. Restrained distances
 Cl2-C28 \\sim Cl5-C29
 with sigma of 0.02
 Cl3-C28 \\sim Cl6-C29
 with sigma of 0.02
 Cl1-C28 \\sim Cl4-C29
 with sigma of 0.02
 Cl2-Cl3 \\sim Cl5-Cl6
 with sigma of 0.04
 Cl2-Cl1 \\sim Cl5-Cl4
 with sigma of 0.04
 Cl3-Cl1 \\sim Cl6-Cl4
 with sigma of 0.04
3. Uiso/Uaniso restraints and constraints
C1 \\sim C2 \\sim C3 \\sim C4 \\sim C5 \\sim C6 \\sim C7 \\sim C8 \\sim C9
\\sim C10 \\sim C11 \\sim C12 \\sim C13 \\sim C14 \\sim C15 \\sim C16 \\sim C17
\\sim C18 \\sim C19 \\sim C20 \\sim C21 \\sim C22 \\sim C23 \\sim C24 \\sim C25
\\sim C26 \\sim C27 \\sim C28 \\sim C29 \\sim O1 \\sim O2 \\sim O3 \\sim O4
\\sim O5 \\sim O6 \\sim O7 \\sim O8 \\sim O9 \\sim S1 \\sim Cl1 \\sim Cl2 \\sim
Cl3 \\sim Cl4 \\sim Cl5 \\sim Cl6 \\sim F1: within 3.8A with sigma of 0.01 and
sigma for terminal atoms of 0.02
4. Others
 Sof(Cl4)=Sof(Cl5)=Sof(Cl6)=Sof(C29)=Sof(H29)=1-FVAR(1)
 Sof(Cl1)=Sof(Cl2)=Sof(Cl3)=Sof(C28)=Sof(H28)=FVAR(1)
5.a Ternary CH refined with riding coordinates:
 C9(H9), C28(H28), C29(H29)
5.b Secondary CH2 refined with riding coordinates:
 C21(H21A,H21B)
5.c Aromatic/amide H refined with riding coordinates:
 C7(H7), C11(H11), C14(H14), C23(H23), C24(H24), C26(H26), C27(H27)
5.d Idealised Me refined as rotating group:
 C16(H16A,H16B,H16C), C17(H17A,H17B,H17C), C18(H18A,H18B,H18C), C19(H19A,H19B,
 H19C), C20(H20A,H20B,H20C)
;
_smtbx_masks_void_probe_radius 1.2
_smtbx_masks_void_truncation_radius 1.2
_olex2_submission_special_instructions 'No special instructions were received'
_oxdiff_exptl_absorpt_empirical_details
;
Empirical correction (ABSPACK) includes:
- Absorption correction using spherical harmonics
- Frame scaling
;
_oxdiff_exptl_absorpt_empirical_full_max 1.957
_oxdiff_exptl_absorpt_empirical_full_min 0.464

loop_
_space_group_symop_operation_xyz
'x, y, z'
'-x, -y, -z'

loop_
_atom_site_label
_atom_site_type_symbol
_atom_site_fract_x
_atom_site_fract_y
_atom_site_fract_z
_atom_site_U_iso_or_equiv
_atom_site_adp_type
_atom_site_occupancy
_atom_site_site_symmetry_order
_atom_site_calc_flag
_atom_site_refinement_flags_posn
_atom_site_refinement_flags_adp
_atom_site_refinement_flags_occupancy
_atom_site_disorder_assembly
_atom_site_disorder_group
S1 S 0.65871(8) 0.08976(7) 0.40656(4) 0.0180(2) Uani 1 1 d . U . . .
F1 F 1.0355(3) 0.2317(4) 0.12270(13) 0.0731(8) Uani 1 1 d . U . . .
O1 O 0.1189(3) 0.6439(2) 0.27442(12) 0.0281(5) Uani 1 1 d . U . . .
O2 O 0.4638(3) 0.5194(2) 0.26453(12) 0.0269(5) Uani 1 1 d . U . . .
O3 O 0.4402(3) 0.4358(2) 0.11778(11) 0.0249(5) Uani 1 1 d . U . . .
O4 O 0.5086(3) 0.1819(2) 0.06389(11) 0.0255(5) Uani 1 1 d . U . . .
O5 O 0.4567(3) -0.0482(2) 0.15580(11) 0.0259(5) Uani 1 1 d . U . . .
O6 O -0.1725(2) 0.2957(2) 0.55496(10) 0.0202(4) Uani 1 1 d . U . . .
O7 O -0.3199(2) 0.5289(2) 0.47238(11) 0.0232(4) Uani 1 1 d . U . . .
O8 O 0.7524(2) 0.1000(2) 0.46465(11) 0.0243(5) Uani 1 1 d . U . . .
O9 O 0.6252(3) -0.0428(2) 0.40679(12) 0.0247(5) Uani 1 1 d . U . . .
C1 C 0.1820(3) 0.5225(3) 0.30341(15) 0.0191(6) Uani 1 1 d . U . . .
C2 C 0.3601(4) 0.4559(3) 0.27102(15) 0.0199(6) Uani 1 1 d . U . . .
C3 C 0.3871(3) 0.3203(3) 0.24262(15) 0.0179(5) Uani 1 1 d . U . . .
C4 C 0.4325(3) 0.3138(3) 0.16586(15) 0.0196(6) Uani 1 1 d . U . . .
C5 C 0.4557(3) 0.1887(3) 0.13820(15) 0.0199(6) Uani 1 1 d . U . . .
C6 C 0.4303(3) 0.0696(3) 0.18781(15) 0.0201(6) Uani 1 1 d . U . . .
C7 C 0.3837(3) 0.0772(3) 0.26390(15) 0.0182(5) Uani 1 1 d . U . . .
H7 H 0.366937 -0.002229 0.296368 0.022 Uiso 1 1 calc R . . . .
C8 C 0.3621(3) 0.2019(3) 0.29186(15) 0.0172(5) Uani 1 1 d . U . . .
C9 C 0.3242(3) 0.2031(3) 0.37598(14) 0.0172(5) Uani 1 1 d . U . . .
H9 H 0.313824 0.108335 0.397878 0.021 Uiso 1 1 calc R . . . .
C10 C 0.1604(3) 0.3065(3) 0.40019(14) 0.0163(5) Uani 1 1 d . U . . .
C11 C 0.0713(3) 0.2555(3) 0.46492(14) 0.0171(5) Uani 1 1 d . U . . .
H11 H 0.116776 0.165494 0.490819 0.021 Uiso 1 1 calc R . . . .
C12 C -0.0834(3) 0.3357(3) 0.49142(15) 0.0176(5) Uani 1 1 d . U . . .
C13 C -0.1595(3) 0.4666(3) 0.44877(15) 0.0185(5) Uani 1 1 d . U . . .
C14 C -0.0687(3) 0.5208(3) 0.38755(15) 0.0189(6) Uani 1 1 d . U . . .
H14 H -0.115619 0.610141 0.361282 0.023 Uiso 1 1 calc R . . . .
C15 C 0.0932(3) 0.4444(3) 0.36375(15) 0.0177(5) Uani 1 1 d . U . . .
C16 C 0.6047(4) 0.4455(4) 0.09067(19) 0.0342(7) Uani 1 1 d . U . . .
H16A H 0.598863 0.521532 0.049132 0.051 Uiso 1 1 calc GR . . . .
H16B H 0.669874 0.357978 0.074374 0.051 Uiso 1 1 calc GR . . . .
H16C H 0.655598 0.463439 0.130335 0.051 Uiso 1 1 calc GR . . . .
C17 C 0.3842(4) 0.1796(4) 0.01893(16) 0.0312(7) Uani 1 1 d . U . . .
H17A H 0.432960 0.169339 -0.031493 0.047 Uiso 1 1 calc GR . . . .
H17B H 0.296594 0.266653 0.018192 0.047 Uiso 1 1 calc GR . . . .
H17C H 0.339657 0.101372 0.039876 0.047 Uiso 1 1 calc GR . . . .
C18 C 0.4217(5) -0.1700(3) 0.20199(18) 0.0372(8) Uani 1 1 d . U . . .
H18A H 0.438537 -0.243216 0.171996 0.056 Uiso 1 1 calc GR . . . .
H18B H 0.308316 -0.145419 0.223586 0.056 Uiso 1 1 calc GR . . . .
H18C H 0.494690 -0.203247 0.241495 0.056 Uiso 1 1 calc GR . . . .
C19 C -0.0976(4) 0.1643(3) 0.60023(16) 0.0226(6) Uani 1 1 d . U . . .
H19A H -0.077844 0.088127 0.571948 0.034 Uiso 1 1 calc GR . . . .
H19B H -0.170751 0.149377 0.644610 0.034 Uiso 1 1 calc GR . . . .
H19C H 0.006139 0.167410 0.614492 0.034 Uiso 1 1 calc GR . . . .
C20 C -0.4145(4) 0.6327(3) 0.41730(17) 0.0242(6) Uani 1 1 d . U . . .
H20A H -0.405146 0.592939 0.372233 0.036 Uiso 1 1 calc GR . . . .
H20B H -0.372390 0.714203 0.406029 0.036 Uiso 1 1 calc GR . . . .
H20C H -0.529207 0.660478 0.436795 0.036 Uiso 1 1 calc GR . . . .
C21 C 0.4657(3) 0.2231(3) 0.41416(15) 0.0184(5) Uani 1 1 d . U . . .
H21A H 0.429560 0.226049 0.467116 0.022 Uiso 1 1 calc R . . . .
H21B H 0.483881 0.314191 0.392206 0.022 Uiso 1 1 calc R . . . .
C22 C 0.7663(3) 0.1348(3) 0.31918(16) 0.0217(6) Uani 1 1 d . U . . .
C23 C 0.8284(4) 0.2506(4) 0.30917(18) 0.0319(7) Uani 1 1 d . U . . .
H23 H 0.808999 0.305802 0.347078 0.038 Uiso 1 1 calc R . . . .
C24 C 0.9206(5) 0.2840(5) 0.2415(2) 0.0431(8) Uani 1 1 d . U . . .
H24 H 0.962487 0.362195 0.233272 0.052 Uiso 1 1 calc R . . . .
C25 C 0.9475(4) 0.1990(5) 0.1881(2) 0.0441(9) Uani 1 1 d . U . . .
C26 C 0.8886(5) 0.0835(5) 0.1968(2) 0.0448(9) Uani 1 1 d . U . . .
H26 H 0.909966 0.028446 0.158702 0.054 Uiso 1 1 calc R . . . .
C27 C 0.7960(4) 0.0496(4) 0.26373(17) 0.0302(7) Uani 1 1 d . U . . .
H27 H 0.754738 -0.028864 0.271222 0.036 Uiso 1 1 calc R . . . .
Cl1 Cl -0.1670(2) 0.8096(4) 0.12301(15) 0.0844(10) Uani 0.713(5) 1 d D U P A 1
Cl2 Cl 0.1516(4) 0.8128(2) 0.04540(11) 0.0557(6) Uani 0.713(5) 1 d D U P A 1
Cl3 Cl 0.0444(7) 0.5601(5) 0.0798(2) 0.0815(11) Uani 0.713(5) 1 d D U P A 1
C28 C 0.0476(7) 0.7029(6) 0.1042(3) 0.0513(13) Uani 0.713(5) 1 d D U P A 1
H28 H 0.097826 0.676938 0.152119 0.062 Uiso 0.713(5) 1 calc R . P A 1
Cl4 Cl 0.0421(17) 0.5586(13) 0.0529(5) 0.074(2) Uani 0.287(5) 1 d D U P A 2
Cl5 Cl 0.0671(10) 0.8497(7) 0.0370(3) 0.0707(16) Uani 0.287(5) 1 d D U P A 2
Cl6 Cl -0.1358(8) 0.7030(9) 0.1426(3) 0.0875(17) Uani 0.287(5) 1 d D U P A 2
C29 C -0.065(2) 0.7434(17) 0.0573(10) 0.096(3) Uani 0.287(5) 1 d D U P A 2
H29 H -0.154723 0.777667 0.024113 0.115 Uiso 0.287(5) 1 calc R . P A 2

loop_
_atom_site_aniso_label
_atom_site_aniso_U_11
_atom_site_aniso_U_22
_atom_site_aniso_U_33
_atom_site_aniso_U_23
_atom_site_aniso_U_13
_atom_site_aniso_U_12
S1 0.0185(4) 0.0175(4) 0.0178(4) -0.0014(3) -0.0035(3) -0.0045(3)
F1 0.0465(14) 0.129(2) 0.0355(12) 0.0050(14) 0.0155(11) -0.0321(15)
O1 0.0345(12) 0.0182(10) 0.0253(11) 0.0017(8) 0.0034(9) -0.0038(9)
O2 0.0289(11) 0.0248(11) 0.0303(11) -0.0003(8) -0.0019(9) -0.0154(9)
O3 0.0296(11) 0.0226(10) 0.0202(10) 0.0051(8) 0.0005(8) -0.0101(8)
O4 0.0311(11) 0.0295(11) 0.0151(9) -0.0034(8) 0.0046(8) -0.0106(9)
O5 0.0393(12) 0.0208(10) 0.0185(10) -0.0060(8) 0.0042(8) -0.0112(9)
O6 0.0177(9) 0.0220(10) 0.0182(9) -0.0006(7) 0.0015(7) -0.0044(8)
O7 0.0164(10) 0.0236(10) 0.0245(10) -0.0015(8) 0.0000(8) -0.0001(8)
O8 0.0239(11) 0.0275(11) 0.0220(10) -0.0019(8) -0.0082(8) -0.0066(8)
O9 0.0266(11) 0.0187(10) 0.0294(11) -0.0007(8) -0.0046(8) -0.0081(8)
C1 0.0228(13) 0.0184(13) 0.0167(12) -0.0031(10) -0.0019(10) -0.0066(10)
C2 0.0254(13) 0.0181(12) 0.0156(12) 0.0015(10) -0.0024(10) -0.0076(11)
C3 0.0178(12) 0.0187(12) 0.0176(12) -0.0009(10) -0.0017(10) -0.0067(10)
C4 0.0191(13) 0.0203(13) 0.0177(12) 0.0020(10) -0.0007(10) -0.0065(10)
C5 0.0213(13) 0.0228(13) 0.0155(12) -0.0024(10) 0.0015(10) -0.0077(10)
C6 0.0217(13) 0.0215(13) 0.0183(12) -0.0047(10) 0.0006(10) -0.0079(10)
C7 0.0195(12) 0.0194(12) 0.0164(12) -0.0006(10) -0.0006(10) -0.0084(10)
C8 0.0154(11) 0.0195(12) 0.0165(12) -0.0013(9) -0.0024(9) -0.0051(9)
C9 0.0192(12) 0.0163(12) 0.0161(12) 0.0001(9) -0.0015(10) -0.0066(10)
C10 0.0172(12) 0.0175(12) 0.0155(11) -0.0028(9) -0.0023(9) -0.0062(10)
C11 0.0176(12) 0.0173(12) 0.0159(12) -0.0006(9) -0.0030(10) -0.0045(10)
C12 0.0185(13) 0.0202(12) 0.0153(12) -0.0031(10) -0.0010(10) -0.0074(10)
C13 0.0169(13) 0.0183(12) 0.0214(13) -0.0048(10) -0.0031(10) -0.0047(10)
C14 0.0205(13) 0.0157(12) 0.0192(12) -0.0020(10) -0.0030(10) -0.0033(10)
C15 0.0190(12) 0.0187(12) 0.0165(12) -0.0026(10) -0.0029(10) -0.0064(10)
C16 0.0354(18) 0.0359(17) 0.0322(16) 0.0025(13) 0.0073(13) -0.0208(14)
C17 0.0405(18) 0.0353(17) 0.0162(14) -0.0033(12) -0.0002(13) -0.0099(14)
C18 0.068(2) 0.0254(16) 0.0226(15) -0.0069(12) 0.0065(15) -0.0222(16)
C19 0.0247(15) 0.0216(14) 0.0194(14) 0.0017(11) 0.0002(11) -0.0072(12)
C20 0.0205(14) 0.0204(14) 0.0287(15) -0.0025(12) -0.0038(12) -0.0010(11)
C21 0.0207(13) 0.0175(12) 0.0169(12) -0.0033(10) -0.0017(10) -0.0047(10)
C22 0.0156(12) 0.0276(13) 0.0204(12) -0.0011(10) -0.0040(10) -0.0042(11)
C23 0.0320(16) 0.0426(17) 0.0248(14) 0.0003(12) -0.0059(12) -0.0179(13)
C24 0.0353(17) 0.065(2) 0.0348(17) 0.0084(16) -0.0072(14) -0.0298(16)
C25 0.0256(16) 0.072(2) 0.0267(16) 0.0045(16) 0.0029(13) -0.0120(16)
C26 0.0360(18) 0.062(2) 0.0278(16) -0.0123(15) 0.0050(14) -0.0006(16)
C27 0.0251(14) 0.0369(15) 0.0258(14) -0.0083(12) -0.0008(11) -0.0035(12)
Cl1 0.0461(10) 0.126(2) 0.0936(16) -0.0664(16) -0.0047(9) -0.0128(11)
Cl2 0.0661(14) 0.0594(12) 0.0441(9) -0.0021(8) -0.0003(9) -0.0273(10)
Cl3 0.0646(14) 0.0742(15) 0.101(3) 0.0003(19) -0.009(2) -0.0201(11)
C28 0.051(3) 0.064(3) 0.038(2) 0.009(2) -0.018(2) -0.020(2)
Cl4 0.054(3) 0.068(3) 0.086(4) -0.006(3) 0.002(4) -0.005(2)
Cl5 0.076(4) 0.083(3) 0.041(2) -0.015(2) 0.000(3) -0.003(3)
Cl6 0.071(3) 0.092(4) 0.099(3) 0.007(3) -0.032(2) -0.025(3)
C29 0.081(5) 0.099(5) 0.094(5) -0.004(5) -0.009(5) -0.012(5)

loop_
_atom_type_symbol
_atom_type_description
_atom_type_scat_dispersion_real
_atom_type_scat_dispersion_imag
_atom_type_scat_source
C C 0.0033 0.0016 'International Tables Vol C Tables 4.2.6.8 and 6.1.1.4'
H H 0.0000 0.0000 'International Tables Vol C Tables 4.2.6.8 and 6.1.1.4'
Cl Cl 0.1484 0.1585 'International Tables Vol C Tables 4.2.6.8 and 6.1.1.4'
F F 0.0171 0.0103 'International Tables Vol C Tables 4.2.6.8 and 6.1.1.4'
O O 0.0106 0.0060 'International Tables Vol C Tables 4.2.6.8 and 6.1.1.4'
S S 0.1246 0.1234 'International Tables Vol C Tables 4.2.6.8 and 6.1.1.4'

loop_
_geom_angle_atom_site_label_1
_geom_angle_atom_site_label_2
_geom_angle_atom_site_label_3
_geom_angle
_geom_angle_site_symmetry_1
_geom_angle_site_symmetry_3
_geom_angle_publ_flag
O8 S1 C21 105.99(12) . . ?
O8 S1 C22 107.35(13) . . ?
O9 S1 O8 118.41(12) . . ?
O9 S1 C21 108.58(13) . . ?
O9 S1 C22 108.28(13) . . ?
C22 S1 C21 107.80(13) . . ?
C4 O3 C16 115.2(2) . . ?
C5 O4 C17 114.8(2) . . ?
C6 O5 C18 117.8(2) . . ?
C12 O6 C19 117.3(2) . . ?
C13 O7 C20 115.8(2) . . ?
O1 C1 C2 115.0(2) . . ?
O1 C1 C15 122.7(3) . . ?
C15 C1 C2 122.3(2) . . ?
O2 C2 C1 119.8(2) . . ?
O2 C2 C3 124.3(3) . . ?
C3 C2 C1 115.6(2) . . ?
C4 C3 C2 119.6(2) . . ?
C8 C3 C2 119.9(2) . . ?
C8 C3 C4 120.4(2) . . ?
O3 C4 C3 118.9(2) . . ?
O3 C4 C5 120.5(2) . . ?
C5 C4 C3 120.3(2) . . ?
O4 C5 C4 119.6(2) . . ?
O4 C5 C6 121.2(2) . . ?
C4 C5 C6 119.1(2) . . ?
O5 C6 C5 115.0(2) . . ?
O5 C6 C7 124.8(2) . . ?
C7 C6 C5 120.2(3) . . ?
C8 C7 C6 120.8(2) . . ?
C3 C8 C9 121.5(2) . . ?
C7 C8 C3 119.1(2) . . ?
C7 C8 C9 119.2(2) . . ?
C8 C9 C10 115.6(2) . . ?
C8 C9 C21 114.0(2) . . ?
C10 C9 C21 109.0(2) . . ?
C11 C10 C9 115.4(2) . . ?
C15 C10 C9 126.2(2) . . ?
C15 C10 C11 118.4(2) . . ?
C12 C11 C10 121.6(2) . . ?
O6 C12 C11 124.7(2) . . ?
O6 C12 C13 115.9(2) . . ?
C11 C12 C13 119.4(2) . . ?
O7 C13 C12 115.9(2) . . ?
O7 C13 C14 125.3(2) . . ?
C14 C13 C12 118.8(2) . . ?
C13 C14 C15 121.6(2) . . ?
C10 C15 C1 125.2(2) . . ?
C10 C15 C14 119.4(2) . . ?
C14 C15 C1 115.3(2) . . ?
C9 C21 S1 115.15(19) . . ?
C23 C22 S1 118.6(2) . . ?
C23 C22 C27 121.2(3) . . ?
C27 C22 S1 120.1(2) . . ?
C22 C23 C24 119.4(3) . . ?
C25 C24 C23 118.1(4) . . ?
F1 C25 C24 118.2(4) . . ?
F1 C25 C26 118.2(4) . . ?
C24 C25 C26 123.6(3) . . ?
C25 C26 C27 118.8(3) . . ?
C22 C27 C26 118.9(3) . . ?
Cl2 C28 Cl1 107.0(3) . . ?
Cl3 C28 Cl1 108.7(4) . . ?
Cl3 C28 Cl2 119.8(4) . . ?
C29 Cl4 Cl6 41.3(6) . . ?
C29 Cl6 Cl4 48.2(6) . . ?
Cl5 C29 Cl4 112.9(11) . . ?
Cl6 C29 Cl4 90.5(9) . . ?
Cl6 C29 Cl5 120.0(12) . . ?

loop_
_geom_bond_atom_site_label_1
_geom_bond_atom_site_label_2
_geom_bond_distance
_geom_bond_site_symmetry_2
_geom_bond_publ_flag
S1 O8 1.443(2) . ?
S1 O9 1.436(2) . ?
S1 C21 1.781(3) . ?
S1 C22 1.763(3) . ?
F1 C25 1.348(4) . ?
O1 C1 1.221(3) . ?
O2 C2 1.209(3) . ?
O3 C4 1.372(3) . ?
O3 C16 1.433(4) . ?
O4 C5 1.368(3) . ?
O4 C17 1.429(4) . ?
O5 C6 1.357(3) . ?
O5 C18 1.426(4) . ?
O6 C12 1.347(3) . ?
O6 C19 1.432(3) . ?
O7 C13 1.357(3) . ?
O7 C20 1.436(3) . ?
C1 C2 1.534(4) . ?
C1 C15 1.471(4) . ?
C2 C3 1.485(4) . ?
C3 C4 1.401(4) . ?
C3 C8 1.393(4) . ?
C4 C5 1.387(4) . ?
C5 C6 1.402(4) . ?
C6 C7 1.392(4) . ?
C7 C8 1.388(4) . ?
C8 C9 1.517(4) . ?
C9 C10 1.525(4) . ?
C9 C21 1.546(4) . ?
C10 C11 1.400(4) . ?
C10 C15 1.400(4) . ?
C11 C12 1.388(4) . ?
C12 C13 1.409(4) . ?
C13 C14 1.377(4) . ?
C14 C15 1.406(4) . ?
C22 C23 1.381(4) . ?
C22 C27 1.389(4) . ?
C23 C24 1.398(5) . ?
C24 C25 1.361(6) . ?
C25 C26 1.363(6) . ?
C26 C27 1.391(5) . ?
Cl1 C28 1.832(7) . ?
Cl2 C28 1.728(6) . ?
Cl3 C28 1.584(8) . ?
Cl4 Cl6 2.428(12) . ?
Cl4 C29 1.811(17) . ?
Cl5 C29 1.716(16) . ?
Cl6 C29 1.603(16) . ?
